data_4032421
loop_
_publ_author_name
'Lan, Xiao-Bing'
'Li, Yinwu'
'Li, Yan-Fang'
'Shen, Dong-Sheng'
'Ke, Zhuofeng'
'Liu, Feng-Shou'

_publ_section_title
;
 Flexible Steric Bulky Bis(Imino)acenaphthene (BIAN)-Supported
 N-Heterocyclic Carbene Palladium Precatalysts: Catalytic Application in
 Buchwald-Hartwig Amination in Air.
;
_journal_issue 6
_journal_name_full 'The Journal of organic chemistry'
_journal_page_first 2914
_journal_page_last 2925
_journal_paper_doi 10.1021/acs.joc.6b02867
_journal_volume 82
_journal_year 2017
_chemical_formula_moiety 'C63 H54 Cl3 N3 O Pd, C H2 Cl2'
_chemical_formula_sum 'C64 H56 Cl5 N3 O Pd'
_chemical_formula_weight 1166.77
_chemical_name_systematic
;
 ? 
;
_space_group_crystal_system triclinic
_space_group_IT_number 2
_space_group_name_Hall '-P 1'
_space_group_name_H-M_alt 'P -1'
_symmetry_space_group_name_Hall '-P 1'
_symmetry_space_group_name_H-M 'P -1'
_atom_sites_solution_hydrogens geom
_atom_sites_solution_primary direct
_atom_sites_solution_secondary difmap
_audit_creation_date 2016-05-11
_audit_creation_method
;
Olex2 1.2
(compiled 2016.02.19 svn.r3266 for OlexSys, GUI svn.r5155)
;
_cell_angle_alpha 86.1240(10)
_cell_angle_beta 80.0770(10)
_cell_angle_gamma 72.9690(10)
_cell_formula_units_Z 2
_cell_length_a 12.3395(2)
_cell_length_b 13.3565(2)
_cell_length_c 17.8538(3)
_cell_measurement_reflns_used 9915
_cell_measurement_temperature 150.00(10)
_cell_measurement_theta_max 27.62
_cell_measurement_theta_min 2.32
_cell_volume 2770.94(8)
_computing_cell_refinement 'SAINT v7.34A (Bruker, 200?)'
_computing_data_reduction 'SAINT v7.34A (Bruker, 200?)'
_computing_molecular_graphics 'Olex2 (Dolomanov et al., 2009)'
_computing_publication_material 'Olex2 (Dolomanov et al., 2009)'
_computing_structure_refinement 'XL (Sheldrick, 2008)'
_computing_structure_solution 'SHELXS-97 (Sheldrick, 1990)'
_diffrn_ambient_temperature 150.00(10)
_diffrn_measured_fraction_theta_full 0.991
_diffrn_measured_fraction_theta_max 0.991
_diffrn_measurement_device_type 'CCD area detector'
_diffrn_measurement_method 'phi and omega scans'
_diffrn_radiation_monochromator graphite
_diffrn_radiation_type MoK\a
_diffrn_radiation_wavelength 0.71073
_diffrn_reflns_av_R_equivalents 0.0229
_diffrn_reflns_av_unetI/netI 0.0216
_diffrn_reflns_limit_h_max 15
_diffrn_reflns_limit_h_min -15
_diffrn_reflns_limit_k_max 16
_diffrn_reflns_limit_k_min -17
_diffrn_reflns_limit_l_max 22
_diffrn_reflns_limit_l_min -20
_diffrn_reflns_number 40420
_diffrn_reflns_theta_full 27.00
_diffrn_reflns_theta_max 27.00
_diffrn_reflns_theta_min 1.75
_diffrn_source 'fine-focus sealed tube'
_exptl_absorpt_coefficient_mu 0.622
_exptl_absorpt_correction_T_max 0.9520
_exptl_absorpt_correction_T_min 0.891222
_exptl_absorpt_correction_type multi-scan
_exptl_absorpt_process_details
;
SADABS-2004/1 (Bruker,2004) was used for absorption correction.
R(int) was 0.0382 before and 0.0240 after correction.
The Ratio of minimum to maximum transmission is 0.8912.
The \l/2 correction factor is 0.0015.
;
_exptl_crystal_density_diffrn 1.398
_exptl_crystal_density_method 'not measured'
_exptl_crystal_description block
_exptl_crystal_F_000 1200
_exptl_crystal_size_max 0.12
_exptl_crystal_size_mid 0.1
_exptl_crystal_size_min 0.08
_refine_diff_density_max 0.858
_refine_diff_density_min -0.761
_refine_diff_density_rms 0.064
_refine_ls_extinction_method none
_refine_ls_goodness_of_fit_ref 1.019
_refine_ls_hydrogen_treatment constr
_refine_ls_matrix_type full
_refine_ls_number_parameters 692
_refine_ls_number_reflns 11989
_refine_ls_number_restraints 0
_refine_ls_restrained_S_all 1.019
_refine_ls_R_factor_all 0.0497
_refine_ls_R_factor_gt 0.0421
_refine_ls_shift/su_max 0.001
_refine_ls_shift/su_mean 0.000
_refine_ls_structure_factor_coef Fsqd
_refine_ls_weighting_details 'calc w=1/[\s^2^(Fo^2^)+(0.0618P)^2^+2.3938P] where P=(Fo^2^+2Fc^2^)/3'
_refine_ls_weighting_scheme calc
_refine_ls_wR_factor_gt 0.1123
_refine_ls_wR_factor_ref 0.1201
_reflns_number_gt 10390
_reflns_number_total 11989
_reflns_threshold_expression >2sigma(I)
_cod_data_source_file jo6b02867_si_002.cif
_cod_data_source_block C3
_cod_database_code 4032421
_olex2_refinement_description
;
1. Fixed Uiso
 At 1.2 times of:
  All C(H) groups, All C(H,H) groups
 At 1.5 times of:
  All C(H,H,H) groups
2. Others
 Sof(C43A)=Sof(H43D)=Sof(H43E)=Sof(H43F)=Sof(O1A)=1-FVAR(1)
 Sof(O1B)=Sof(C43B)=Sof(H43A)=Sof(H43B)=Sof(H43C)=FVAR(1)
3.a Ternary CH refined with riding coordinates:
 C28(H28), C46(H46), C23(H23), C16(H16)
3.b Secondary CH2 refined with riding coordinates:
 C64(H64A,H64B)
3.c Aromatic/amide H refined with riding coordinates:
 C59(H59), C10(H10), C19(H19), C6(H6), C8(H8), C9(H9), C4(H4), C41(H41),
 C30(H30), C34(H34), C20(H20), C48(H48), C61(H61), C62(H62), C52(H52), C32(H32),
  C33(H33), C37(H37), C54(H54), C50(H50), C49(H49), C58(H58), C51(H51),
 C38(H38), C55(H55), C31(H31), C39(H39), C5(H5), C57(H57), C56(H56), C44(H44),
 C40(H40), C36(H36), C63(H63), C21(H21)
3.d Idealised Me refined as rotating group:
 C24(H24A,H24B,H24C), C25(H25A,H25B,H25C), C18(H18A,H18B,H18C), C17(H17A,H17B,
 H17C), C43B(H43A,H43B,H43C), C43A(H43D,H43E,H43F)
;
_olex2_submission_special_instructions 'No special instructions were received'

loop_
_space_group_symop_id
_space_group_symop_operation_xyz
1 'x, y, z'
2 '-x, -y, -z'

loop_
_atom_site_label
_atom_site_type_symbol
_atom_site_fract_x
_atom_site_fract_y
_atom_site_fract_z
_atom_site_U_iso_or_equiv
_atom_site_adp_type
_atom_site_occupancy
_atom_site_calc_flag
_atom_site_disorder_assembly
_atom_site_disorder_group
_atom_site_refinement_flags_posn
Pd1 Pd 0.576153(15) 0.802817(15) 0.157826(10) 0.03770(7) Uani 1 d . . .
Cl2 Cl 0.68547(7) 0.65616(7) 0.21140(5) 0.0689(2) Uani 1 d . . .
Cl1 Cl 0.45887(7) 0.95005(7) 0.11076(5) 0.0691(2) Uani 1 d . . .
Cl3 Cl 1.03136(9) 0.62709(11) 0.00046(9) 0.1111(4) Uani 1 d . . .
N2 N 0.36916(16) 0.74742(16) 0.24393(11) 0.0361(4) Uani 1 d . . .
N1 N 0.41420(16) 0.86495(15) 0.30187(11) 0.0350(4) Uani 1 d . . .
N3 N 0.71677(19) 0.80398(19) 0.06720(13) 0.0462(5) Uani 1 d . . .
C13 C 0.2892(2) 0.77465(19) 0.30926(14) 0.0371(5) Uani 1 d . . .
C2 C 0.3185(2) 0.84580(18) 0.34569(13) 0.0358(5) Uani 1 d . . .
C12 C 0.1637(2) 0.8135(2) 0.41854(14) 0.0409(5) Uani 1 d . . .
C22 C 0.5647(2) 0.8923(3) 0.36313(16) 0.0506(7) Uani 1 d . . .
C29 C 0.1323(3) 0.8460(3) 0.16495(16) 0.0612(8) Uani 1 d . . .
C11 C 0.1870(2) 0.7517(2) 0.35296(14) 0.0399(5) Uani 1 d . . .
C28 C 0.2502(3) 0.8130(3) 0.11567(16) 0.0608(8) Uani 1 d . . .
H28 H 0.2962 0.8548 0.1331 0.073 Uiso 1 calc . . R
C7 C 0.0748(2) 0.8147(2) 0.47844(16) 0.0489(6) Uani 1 d . . .
C59 C 0.8161(3) 0.7289(3) 0.06108(18) 0.0570(7) Uani 1 d . . .
H59 H 0.8258 0.6742 0.0984 0.068 Uiso 1 calc . . R
C60 C 0.9051(3) 0.7275(3) 0.0028(2) 0.0616(8) Uani 1 d . . .
C3 C 0.2420(2) 0.8732(2) 0.41803(14) 0.0395(5) Uani 1 d . . .
C46 C 0.4792(3) 0.5293(2) 0.2778(2) 0.0658(9) Uani 1 d A . .
H46 H 0.5059 0.5890 0.2905 0.079 Uiso 1 calc . . R
C10 C 0.1176(2) 0.6913(2) 0.34643(18) 0.0508(6) Uani 1 d . . .
H10 H 0.1307 0.6493 0.3031 0.061 Uiso 1 calc . . R
C19 C 0.4948(4) 1.1054(3) 0.3273(3) 0.0793(11) Uani 1 d . . .
H19 H 0.4717 1.1784 0.3161 0.095 Uiso 1 calc . . R
C6 C 0.0665(3) 0.8781(3) 0.54054(17) 0.0589(8) Uani 1 d . . .
H6 H 0.0077 0.8809 0.5831 0.071 Uiso 1 calc . . R
C8 C 0.0038(2) 0.7511(3) 0.46960(19) 0.0603(8) Uani 1 d . . .
H8 H -0.0591 0.7493 0.5082 0.072 Uiso 1 calc . . R
C9 C 0.0250(3) 0.6927(3) 0.4063(2) 0.0606(8) Uani 1 d . . .
H9 H -0.0242 0.6512 0.4019 0.073 Uiso 1 calc . . R
C27 C 0.3123(2) 0.6996(3) 0.12973(17) 0.0578(8) Uani 1 d . . .
C4 C 0.2317(2) 0.9338(2) 0.47873(15) 0.0489(6) Uani 1 d . . .
H4 H 0.2835 0.9741 0.4798 0.059 Uiso 1 calc . . R
C41 C 0.3110(3) 0.6210(4) 0.0822(2) 0.0859(14) Uani 1 d A . .
H41 H 0.2726 0.6399 0.0394 0.103 Uiso 1 calc . . R
C23 C 0.5988(2) 0.7789(3) 0.38866(18) 0.0573(7) Uani 1 d . . .
H23 H 0.5716 0.7379 0.3547 0.069 Uiso 1 calc . . R
C30 C 0.1025(3) 0.9347(3) 0.20828(18) 0.0705(9) Uani 1 d . . .
H30 H 0.1560 0.9735 0.2078 0.085 Uiso 1 calc . . R
C53 C 0.5869(3) 0.4333(3) 0.2662(3) 0.0889(14) Uani 1 d . . .
C24 C 0.5406(3) 0.7664(4) 0.4701(2) 0.0830(12) Uani 1 d . . .
H24A H 0.5622 0.8095 0.5040 0.125 Uiso 1 calc . . GR
H24B H 0.5652 0.6928 0.4863 0.125 Uiso 1 calc . . GR
H24C H 0.4571 0.7890 0.4723 0.125 Uiso 1 calc . . GR
C34 C 0.0536(3) 0.7904(4) 0.1668(2) 0.0765(11) Uani 1 d . . .
H34 H 0.0732 0.7285 0.1380 0.092 Uiso 1 calc . . R
C20 C 0.5869(4) 1.0653(4) 0.3634(3) 0.0877(13) Uani 1 d . . .
H20 H 0.6281 1.1102 0.3758 0.105 Uiso 1 calc . . R
C47 C 0.3923(3) 0.5136(3) 0.3454(3) 0.0738(10) Uani 1 d . . .
C48 C 0.3194(4) 0.4523(3) 0.3414(3) 0.0878(13) Uani 1 d . . .
H48 H 0.3239 0.4192 0.2950 0.105 Uiso 1 calc . . R
C42 C 0.3639(4) 0.5172(4) 0.0959(3) 0.1019(19) Uani 1 d . . .
C25 C 0.7293(3) 0.7325(4) 0.3834(2) 0.0833(12) Uani 1 d . . .
H25A H 0.7675 0.7507 0.3338 0.125 Uiso 1 calc . . GR
H25B H 0.7482 0.6562 0.3894 0.125 Uiso 1 calc . . GR
H25C H 0.7556 0.7611 0.4238 0.125 Uiso 1 calc . . GR
C61 C 0.8946(3) 0.8043(3) -0.0514(2) 0.0760(10) Uani 1 d . . .
H61 H 0.9554 0.8043 -0.0920 0.091 Uiso 1 calc . . R
C18 C 0.3371(4) 1.1783(3) 0.2121(3) 0.0970(15) Uani 1 d . . .
H18A H 0.2667 1.2032 0.1895 0.146 Uiso 1 calc . . GR
H18B H 0.4027 1.1509 0.1722 0.146 Uiso 1 calc . . GR
H18C H 0.3489 1.2365 0.2371 0.146 Uiso 1 calc . . GR
C62 C 0.7936(4) 0.8811(4) -0.0451(3) 0.1048(17) Uani 1 d . . .
H62 H 0.7824 0.9364 -0.0819 0.126 Uiso 1 calc . . R
C52 C 0.3836(4) 0.5592(3) 0.4142(3) 0.0917(13) Uani 1 d . . .
H52 H 0.4330 0.6002 0.4194 0.110 Uiso 1 calc . . R
C32 C -0.0827(4) 0.9139(5) 0.2537(2) 0.0979(16) Uani 1 d . . .
H32 H -0.1563 0.9373 0.2839 0.117 Uiso 1 calc . . R
C33 C -0.0549(3) 0.8250(4) 0.2110(2) 0.0913(14) Uani 1 d . . .
H33 H -0.1096 0.7874 0.2116 0.110 Uiso 1 calc . . R
C1 C 0.4466(2) 0.80387(18) 0.23917(13) 0.0349(5) Uani 1 d . . .
C37 C 0.1498(4) 0.9158(5) -0.0746(2) 0.0998(15) Uani 1 d . . .
H37 H 0.0801 0.9468 -0.0938 0.120 Uiso 1 calc . . R
C17 C 0.2233(4) 1.1351(4) 0.3330(3) 0.1078(18) Uani 1 d . . .
H17A H 0.2368 1.1917 0.3589 0.162 Uiso 1 calc . . GR
H17B H 0.2135 1.0794 0.3699 0.162 Uiso 1 calc . . GR
H17C H 0.1537 1.1625 0.3098 0.162 Uiso 1 calc . . GR
C54 C 0.6158(4) 0.3667(3) 0.3263(4) 0.1092(19) Uani 1 d . . .
H54 H 0.5662 0.3753 0.3739 0.131 Uiso 1 calc . . R
C50 C 0.2326(6) 0.4848(5) 0.4694(4) 0.121(2) Uani 1 d . . .
H50 H 0.1775 0.4756 0.5115 0.145 Uiso 1 calc . . R
C49 C 0.2410(5) 0.4388(4) 0.4035(4) 0.1100(18) Uani 1 d . . .
H49 H 0.1925 0.3964 0.3995 0.132 Uiso 1 calc . . R
C58 C 0.6608(4) 0.4173(3) 0.1981(4) 0.120(2) Uani 1 d . . .
H58 H 0.6428 0.4625 0.1558 0.144 Uiso 1 calc . . R
C51 C 0.3026(6) 0.5452(5) 0.4766(3) 0.1137(19) Uani 1 d . . .
H51 H 0.2964 0.5775 0.5236 0.136 Uiso 1 calc . . R
C38 C 0.2516(5) 0.9020(6) -0.1213(2) 0.128(2) Uani 1 d . . .
H38 H 0.2534 0.9217 -0.1736 0.154 Uiso 1 calc . . R
C55 C 0.7193(5) 0.2857(4) 0.3166(5) 0.143(3) Uani 1 d . . .
H55 H 0.7399 0.2405 0.3584 0.172 Uiso 1 calc . . R
C31 C -0.0055(4) 0.9676(4) 0.2526(2) 0.0894(13) Uani 1 d . . .
H31 H -0.0250 1.0285 0.2824 0.107 Uiso 1 calc . . R
C39 C 0.3503(5) 0.8603(7) -0.0936(2) 0.148(3) Uani 1 d . . .
H39 H 0.4216 0.8525 -0.1262 0.177 Uiso 1 calc . . R
C26 C 0.3704(2) 0.6684(2) 0.19169(16) 0.0464(6) Uani 1 d A . .
C5 C 0.1417(3) 0.9352(3) 0.54028(17) 0.0583(8) Uani 1 d . . .
H5 H 0.1336 0.9774 0.5828 0.070 Uiso 1 calc . . R
C57 C 0.7628(5) 0.3343(5) 0.1908(6) 0.161(3) Uani 1 d . . .
H57 H 0.8130 0.3234 0.1435 0.193 Uiso 1 calc . . R
C56 C 0.7896(6) 0.2708(5) 0.2499(7) 0.182(5) Uani 1 d . . .
H56 H 0.8587 0.2149 0.2446 0.219 Uiso 1 calc . . R
C45 C 0.4228(3) 0.5635(2) 0.2077(2) 0.0607(8) Uani 1 d . . .
C15 C 0.4332(3) 1.0424(2) 0.30603(18) 0.0545(7) Uani 1 d . . .
C44 C 0.4168(4) 0.4896(3) 0.1579(3) 0.0900(15) Uani 1 d A . .
H44 H 0.4510 0.4174 0.1678 0.108 Uiso 1 calc . . R
C35 C 0.2464(3) 0.8419(4) 0.03128(18) 0.0788(12) Uani 1 d . . .
C40 C 0.3489(4) 0.8285(6) -0.0174(2) 0.123(2) Uani 1 d . . .
H40 H 0.4192 0.7973 0.0010 0.148 Uiso 1 calc . . R
C14 C 0.4731(2) 0.9357(2) 0.32286(15) 0.0414(5) Uani 1 d . . .
C36 C 0.1469(3) 0.8846(4) 0.00195(19) 0.0789(11) Uani 1 d . . .
H36 H 0.0750 0.8931 0.0340 0.095 Uiso 1 calc . . R
C63 C 0.7076(3) 0.8788(3) 0.0146(2) 0.0822(12) Uani 1 d . . .
H63 H 0.6380 0.9341 0.0182 0.099 Uiso 1 calc . . R
C21 C 0.6209(3) 0.9613(4) 0.3822(2) 0.0757(11) Uani 1 d . . .
H21 H 0.6841 0.9354 0.4089 0.091 Uiso 1 calc . . R
C16 C 0.3260(3) 1.0909(2) 0.2711(2) 0.0677(9) Uani 1 d . . .
H16 H 0.3095 1.0344 0.2450 0.081 Uiso 1 calc . . R
Cl5 Cl 0.9616(2) 0.4175(2) 0.33871(17) 0.2012(10) Uani 1 d . . .
O1B O 0.3803(5) 0.4179(5) 0.0637(4) 0.071(2) Uani 0.534(13) d A 1 .
C43B C 0.3442(8) 0.4363(8) -0.0067(6) 0.084(3) Uani 0.534(13) d A 1 .
H43A H 0.3770 0.4887 -0.0353 0.126 Uiso 0.534(13) calc A 1 GR
H43B H 0.2603 0.4621 0.0004 0.126 Uiso 0.534(13) calc A 1 GR
H43C H 0.3700 0.3709 -0.0351 0.126 Uiso 0.534(13) calc A 1 GR
C43A C 0.3968(9) 0.3701(8) 0.0311(7) 0.082(3) Uani 0.466(13) d A 2 .
H43D H 0.3924 0.3380 -0.0156 0.123 Uiso 0.466(13) calc A 2 GR
H43E H 0.3610 0.3367 0.0752 0.123 Uiso 0.466(13) calc A 2 GR
H43F H 0.4775 0.3605 0.0351 0.123 Uiso 0.466(13) calc A 2 GR
O1A O 0.3391(5) 0.4771(5) 0.0293(4) 0.068(2) Uani 0.466(13) d A 2 .
Cl4 Cl 1.0780(4) 0.4680(4) 0.1960(2) 0.2728(17) Uani 1 d . . .
C64 C 0.9488(7) 0.4796(8) 0.2516(7) 0.218(5) Uani 1 d . . .
H64A H 0.9019 0.4494 0.2250 0.261 Uiso 1 calc . . R
H64B H 0.9080 0.5548 0.2595 0.261 Uiso 1 calc . . R

loop_
_atom_site_aniso_label
_atom_site_aniso_U_11
_atom_site_aniso_U_22
_atom_site_aniso_U_33
_atom_site_aniso_U_23
_atom_site_aniso_U_13
_atom_site_aniso_U_12
Pd1 0.03443(11) 0.04251(12) 0.03475(11) -0.00180(7) -0.00081(7) -0.01128(8)
Cl2 0.0553(4) 0.0620(5) 0.0655(5) 0.0181(4) 0.0094(4) 0.0047(4)
Cl1 0.0467(4) 0.0750(5) 0.0696(5) 0.0268(4) -0.0016(3) -0.0033(4)
Cl3 0.0597(6) 0.1091(9) 0.1306(10) 0.0087(8) 0.0234(6) 0.0038(6)
N2 0.0329(10) 0.0386(10) 0.0373(10) -0.0064(8) -0.0021(8) -0.0117(8)
N1 0.0316(10) 0.0376(10) 0.0361(10) -0.0045(8) -0.0022(8) -0.0114(8)
N3 0.0444(12) 0.0546(13) 0.0392(11) -0.0030(10) -0.0011(9) -0.0161(10)
C13 0.0336(12) 0.0391(12) 0.0387(12) -0.0027(10) -0.0035(9) -0.0114(10)
C2 0.0317(11) 0.0384(12) 0.0369(12) -0.0033(9) -0.0036(9) -0.0101(9)
C12 0.0320(11) 0.0448(13) 0.0421(13) 0.0019(10) -0.0034(10) -0.0073(10)
C22 0.0404(14) 0.0686(18) 0.0460(15) -0.0146(13) -0.0020(11) -0.0202(13)
C29 0.0527(17) 0.093(2) 0.0336(13) 0.0023(15) -0.0064(12) -0.0162(16)
C11 0.0337(12) 0.0434(13) 0.0425(13) 0.0011(10) -0.0043(10) -0.0125(10)
C28 0.0481(16) 0.101(3) 0.0369(14) -0.0067(15) -0.0045(12) -0.0265(17)
C7 0.0350(13) 0.0590(16) 0.0461(14) 0.0067(12) 0.0004(11) -0.0086(12)
C59 0.0462(16) 0.0632(18) 0.0556(17) 0.0036(14) 0.0021(13) -0.0132(14)
C60 0.0441(16) 0.070(2) 0.066(2) -0.0087(16) 0.0032(14) -0.0147(14)
C3 0.0338(12) 0.0426(13) 0.0384(12) -0.0027(10) -0.0023(9) -0.0069(10)
C46 0.0587(19) 0.0348(14) 0.102(3) -0.0106(16) -0.0068(18) -0.0111(13)
C10 0.0423(14) 0.0522(16) 0.0611(17) -0.0008(13) -0.0072(12) -0.0192(12)
C19 0.083(3) 0.057(2) 0.105(3) -0.023(2) 0.005(2) -0.0376(19)
C6 0.0428(15) 0.080(2) 0.0411(15) -0.0020(14) 0.0066(12) -0.0059(14)
C8 0.0380(14) 0.076(2) 0.0633(19) 0.0104(16) 0.0030(13) -0.0202(14)
C9 0.0416(15) 0.0670(19) 0.079(2) 0.0102(17) -0.0065(14) -0.0285(14)
C27 0.0428(15) 0.089(2) 0.0466(15) -0.0257(15) 0.0057(12) -0.0288(15)
C4 0.0437(14) 0.0574(16) 0.0425(14) -0.0111(12) -0.0021(11) -0.0101(12)
C41 0.067(2) 0.148(4) 0.060(2) -0.057(2) 0.0126(17) -0.058(3)
C23 0.0419(15) 0.079(2) 0.0507(16) 0.0002(15) -0.0117(12) -0.0140(14)
C30 0.074(2) 0.086(2) 0.0436(16) 0.0049(16) -0.0078(15) -0.0126(19)
C53 0.063(2) 0.0358(16) 0.164(5) -0.012(2) -0.005(3) -0.0133(15)
C24 0.060(2) 0.117(3) 0.062(2) 0.016(2) -0.0073(17) -0.016(2)
C34 0.0553(19) 0.120(3) 0.0542(19) -0.004(2) 0.0007(15) -0.029(2)
C20 0.086(3) 0.091(3) 0.108(3) -0.037(2) -0.005(2) -0.057(2)
C47 0.068(2) 0.0427(16) 0.100(3) 0.0042(17) -0.011(2) -0.0014(15)
C48 0.076(3) 0.054(2) 0.126(4) 0.005(2) 0.002(2) -0.0184(18)
C42 0.082(3) 0.129(4) 0.110(4) -0.089(3) 0.033(3) -0.063(3)
C25 0.0447(18) 0.112(3) 0.084(3) 0.006(2) -0.0120(17) -0.0084(19)
C61 0.063(2) 0.094(3) 0.062(2) 0.0010(19) 0.0161(17) -0.024(2)
C18 0.093(3) 0.064(2) 0.117(4) 0.028(2) 0.003(3) -0.014(2)
C62 0.079(3) 0.116(4) 0.080(3) 0.041(3) 0.025(2) 0.002(3)
C52 0.100(3) 0.067(2) 0.096(3) 0.007(2) -0.024(3) -0.002(2)
C32 0.066(3) 0.136(4) 0.058(2) 0.015(3) 0.0127(19) 0.006(3)
C33 0.058(2) 0.143(4) 0.067(2) 0.015(3) 0.0045(18) -0.031(2)
C1 0.0334(11) 0.0344(11) 0.0367(12) -0.0026(9) -0.0057(9) -0.0090(9)
C37 0.092(3) 0.168(5) 0.049(2) 0.012(2) -0.022(2) -0.048(3)
C17 0.067(3) 0.081(3) 0.138(4) 0.023(3) 0.026(3) 0.006(2)
C54 0.068(3) 0.049(2) 0.208(6) 0.017(3) -0.026(3) -0.0151(18)
C50 0.110(4) 0.095(4) 0.125(5) 0.041(4) -0.002(4) 0.002(3)
C49 0.089(3) 0.081(3) 0.145(5) 0.031(3) 0.000(3) -0.019(3)
C58 0.079(3) 0.058(2) 0.194(6) -0.025(3) 0.029(3) -0.001(2)
C51 0.132(5) 0.093(4) 0.084(3) 0.014(3) -0.022(3) 0.016(3)
C38 0.113(4) 0.252(8) 0.039(2) 0.013(3) -0.009(2) -0.087(5)
C55 0.086(4) 0.055(3) 0.284(10) 0.032(4) -0.041(5) -0.015(3)
C31 0.094(3) 0.094(3) 0.051(2) 0.0051(19) 0.008(2) 0.005(2)
C39 0.085(3) 0.322(10) 0.045(2) 0.003(4) 0.007(2) -0.082(5)
C26 0.0389(13) 0.0532(15) 0.0506(15) -0.0202(12) 0.0037(11) -0.0205(12)
C5 0.0505(16) 0.074(2) 0.0417(15) -0.0134(14) -0.0006(12) -0.0059(15)
C57 0.090(4) 0.067(3) 0.281(10) -0.033(5) 0.036(5) 0.012(3)
C56 0.079(4) 0.054(3) 0.379(14) -0.009(5) 0.006(6) 0.011(3)
C45 0.0510(17) 0.0527(17) 0.079(2) -0.0257(16) 0.0079(15) -0.0213(14)
C15 0.0527(16) 0.0448(15) 0.0640(18) -0.0112(13) 0.0082(13) -0.0185(13)
C44 0.080(3) 0.069(2) 0.124(4) -0.059(3) 0.025(3) -0.038(2)
C35 0.059(2) 0.149(4) 0.0370(15) -0.0041(19) -0.0041(14) -0.044(2)
C40 0.062(2) 0.269(8) 0.045(2) 0.004(3) -0.0020(17) -0.061(4)
C14 0.0384(13) 0.0443(13) 0.0440(13) -0.0132(11) 0.0038(10) -0.0189(11)
C36 0.065(2) 0.134(4) 0.0432(17) 0.0025(19) -0.0081(15) -0.038(2)
C63 0.066(2) 0.087(3) 0.064(2) 0.0259(19) 0.0161(17) 0.0021(19)
C21 0.062(2) 0.104(3) 0.077(2) -0.027(2) -0.0121(17) -0.042(2)
C16 0.0550(18) 0.0433(16) 0.096(3) 0.0066(16) 0.0019(17) -0.0101(14)
Cl5 0.172(2) 0.229(3) 0.191(2) 0.003(2) -0.0357(18) -0.0366(19)
O1B 0.092(4) 0.048(3) 0.075(4) -0.025(3) -0.031(3) -0.010(3)
C43B 0.092(6) 0.078(6) 0.084(6) -0.035(5) -0.034(4) -0.009(4)
C43A 0.103(7) 0.049(5) 0.096(7) -0.023(5) -0.026(6) -0.012(5)
O1A 0.088(4) 0.051(4) 0.067(4) -0.023(3) -0.030(3) -0.009(3)
Cl4 0.259(4) 0.343(5) 0.208(3) 0.050(3) -0.031(3) -0.090(4)
C64 0.125(6) 0.204(9) 0.290(13) 0.014(9) -0.102(8) 0.042(6)

loop_
_atom_type_symbol
_atom_type_description
_atom_type_scat_dispersion_real
_atom_type_scat_dispersion_imag
_atom_type_scat_source
C C 0.0030 0.0020 'International Tables Vol C Tables 4.2.6.8 and 6.1.1.4'
H H 0.0000 0.0000 'International Tables Vol C Tables 4.2.6.8 and 6.1.1.4'
Cl Cl 0.1480 0.1590 'International Tables Vol C Tables 4.2.6.8 and 6.1.1.4'
N N 0.0060 0.0030 'International Tables Vol C Tables 4.2.6.8 and 6.1.1.4'
O O 0.0110 0.0060 'International Tables Vol C Tables 4.2.6.8 and 6.1.1.4'
Pd Pd -0.9990 1.0070 'International Tables Vol C Tables 4.2.6.8 and 6.1.1.4'

loop_
_geom_angle_atom_site_label_1
_geom_angle_atom_site_label_2
_geom_angle_atom_site_label_3
_geom_angle
Cl1 Pd1 Cl2 176.54(3)
N3 Pd1 Cl2 91.18(7)
N3 Pd1 Cl1 92.23(7)
C1 Pd1 Cl2 89.87(7)
C1 Pd1 Cl1 86.72(7)
C1 Pd1 N3 178.95(9)
C13 N2 C26 124.1(2)
C1 N2 C13 109.09(19)
C1 N2 C26 126.8(2)
C2 N1 C14 124.12(19)
C1 N1 C2 109.55(19)
C1 N1 C14 126.25(19)
C59 N3 Pd1 121.9(2)
C63 N3 Pd1 121.5(2)
C63 N3 C59 116.7(3)
N2 C13 C11 142.3(2)
C2 C13 N2 107.6(2)
C2 C13 C11 110.1(2)
N1 C2 C3 141.8(2)
C13 C2 N1 107.5(2)
C13 C2 C3 110.7(2)
C11 C12 C3 113.2(2)
C7 C12 C11 123.9(2)
C7 C12 C3 122.8(2)
C14 C22 C23 123.1(2)
C21 C22 C23 120.6(3)
C21 C22 C14 116.2(3)
C30 C29 C28 119.3(3)
C34 C29 C28 121.8(3)
C34 C29 C30 118.9(3)
C12 C11 C13 103.0(2)
C10 C11 C13 138.0(3)
C10 C11 C12 118.9(2)
C29 C28 H28 106.0
C29 C28 C35 112.9(3)
C27 C28 C29 111.6(3)
C27 C28 H28 106.0
C27 C28 C35 113.7(3)
C35 C28 H28 106.0
C12 C7 C6 116.4(3)
C12 C7 C8 115.6(3)
C6 C7 C8 128.0(3)
N3 C59 H59 118.8
N3 C59 C60 122.4(3)
C60 C59 H59 118.8
C59 C60 Cl3 118.9(3)
C61 C60 Cl3 120.6(3)
C61 C60 C59 120.5(3)
C12 C3 C2 102.9(2)
C4 C3 C2 137.6(2)
C4 C3 C12 119.5(2)
C53 C46 H46 106.4
C47 C46 H46 106.4
C47 C46 C53 111.8(3)
C45 C46 H46 106.4
C45 C46 C53 114.5(3)
C45 C46 C47 110.8(3)
C11 C10 H10 120.9
C11 C10 C9 118.1(3)
C9 C10 H10 120.9
C20 C19 H19 119.1
C20 C19 C15 121.9(4)
C15 C19 H19 119.1
C7 C6 H6 119.5
C5 C6 C7 120.9(3)
C5 C6 H6 119.5
C7 C8 H8 119.7
C9 C8 C7 120.6(3)
C9 C8 H8 119.7
C10 C9 H9 118.6
C8 C9 C10 122.8(3)
C8 C9 H9 118.6
C41 C27 C28 121.2(3)
C26 C27 C28 121.6(3)
C26 C27 C41 117.2(4)
C3 C4 H4 120.9
C3 C4 C5 118.1(3)
C5 C4 H4 120.9
C27 C41 H41 119.1
C42 C41 C27 121.7(4)
C42 C41 H41 119.1
C22 C23 H23 108.0
C22 C23 C24 110.5(3)
C22 C23 C25 112.6(3)
C24 C23 H23 108.0
C24 C23 C25 109.5(3)
C25 C23 H23 108.0
C29 C30 H30 119.8
C29 C30 C31 120.3(4)
C31 C30 H30 119.8
C54 C53 C46 120.1(5)
C54 C53 C58 118.3(4)
C58 C53 C46 121.4(4)
C23 C24 H24A 109.5
C23 C24 H24B 109.5
C23 C24 H24C 109.5
H24A C24 H24B 109.5
H24A C24 H24C 109.5
H24B C24 H24C 109.5
C29 C34 H34 120.0
C29 C34 C33 120.0(4)
C33 C34 H34 120.0
C19 C20 H20 119.6
C19 C20 C21 120.8(3)
C21 C20 H20 119.6
C48 C47 C46 122.0(4)
C52 C47 C46 120.6(4)
C52 C47 C48 117.3(4)
C47 C48 H48 119.4
C49 C48 C47 121.2(5)
C49 C48 H48 119.4
C41 C42 O1B 138.6(5)
C41 C42 O1A 96.6(5)
C44 C42 C41 119.4(3)
C44 C42 O1B 102.0(5)
C44 C42 O1A 144.0(6)
O1B C42 O1A 42.1(3)
C23 C25 H25A 109.5
C23 C25 H25B 109.5
C23 C25 H25C 109.5
H25A C25 H25B 109.5
H25A C25 H25C 109.5
H25B C25 H25C 109.5
C60 C61 H61 121.4
C60 C61 C62 117.2(3)
C62 C61 H61 121.4
H18A C18 H18B 109.5
H18A C18 H18C 109.5
H18B C18 H18C 109.5
C16 C18 H18A 109.5
C16 C18 H18B 109.5
C16 C18 H18C 109.5
C61 C62 H62 120.1
C61 C62 C63 119.9(4)
C63 C62 H62 120.1
C47 C52 H52 119.7
C47 C52 C51 120.6(5)
C51 C52 H52 119.7
C33 C32 H32 119.9
C31 C32 H32 119.9
C31 C32 C33 120.1(4)
C34 C33 H33 120.0
C32 C33 C34 120.0(4)
C32 C33 H33 120.0
N2 C1 Pd1 127.96(17)
N1 C1 Pd1 125.81(17)
N1 C1 N2 106.20(19)
C38 C37 H37 119.9
C38 C37 C36 120.1(4)
C36 C37 H37 119.9
H17A C17 H17B 109.5
H17A C17 H17C 109.5
H17B C17 H17C 109.5
C16 C17 H17A 109.5
C16 C17 H17B 109.5
C16 C17 H17C 109.5
C53 C54 H54 120.3
C53 C54 C55 119.3(6)
C55 C54 H54 120.3
C49 C50 H50 119.7
C49 C50 C51 120.6(6)
C51 C50 H50 119.7
C48 C49 H49 119.7
C50 C49 C48 120.6(6)
C50 C49 H49 119.7
C53 C58 H58 119.8
C53 C58 C57 120.4(7)
C57 C58 H58 119.8
C52 C51 H51 120.2
C50 C51 C52 119.6(6)
C50 C51 H51 120.2
C37 C38 H38 120.1
C39 C38 C37 119.8(4)
C39 C38 H38 120.1
C54 C55 H55 119.2
C56 C55 C54 121.6(7)
C56 C55 H55 119.2
C30 C31 H31 119.7
C32 C31 C30 120.6(4)
C32 C31 H31 119.7
C38 C39 H39 119.6
C38 C39 C40 120.7(4)
C40 C39 H39 119.6
C27 C26 N2 118.7(3)
C45 C26 N2 119.0(3)
C45 C26 C27 122.2(3)
C6 C5 C4 122.3(3)
C6 C5 H5 118.9
C4 C5 H5 118.9
C58 C57 H57 119.8
C56 C57 C58 120.4(7)
C56 C57 H57 119.8
C55 C56 H56 120.0
C57 C56 C55 120.0(6)
C57 C56 H56 120.0
C26 C45 C46 122.1(3)
C26 C45 C44 117.1(4)
C44 C45 C46 120.7(4)
C19 C15 C14 116.0(3)
C19 C15 C16 120.4(3)
C14 C15 C16 123.5(3)
C42 C44 C45 122.3(4)
C42 C44 H44 118.8
C45 C44 H44 118.8
C40 C35 C28 118.2(3)
C36 C35 C28 123.9(3)
C36 C35 C40 117.9(3)
C39 C40 H40 119.7
C35 C40 C39 120.5(4)
C35 C40 H40 119.7
C22 C14 N1 117.1(2)
C15 C14 N1 119.3(2)
C15 C14 C22 123.5(3)
C37 C36 H36 119.5
C35 C36 C37 120.9(4)
C35 C36 H36 119.5
N3 C63 C62 123.4(4)
N3 C63 H63 118.3
C62 C63 H63 118.3
C22 C21 H21 119.3
C20 C21 C22 121.4(4)
C20 C21 H21 119.3
C18 C16 H16 107.9
C17 C16 C18 108.7(3)
C17 C16 H16 107.9
C15 C16 C18 113.7(3)
C15 C16 C17 110.5(4)
C15 C16 H16 107.9
C43B O1B C42 107.6(7)
H43D C43A H43E 109.5
H43D C43A H43F 109.5
H43E C43A H43F 109.5
O1A C43A H43D 109.5
O1A C43A H43E 109.5
O1A C43A H43F 109.5
C43A O1A C42 104.0(8)
Cl5 C64 H64A 109.1
Cl5 C64 H64B 109.1
Cl4 C64 Cl5 112.4(4)
Cl4 C64 H64A 109.1
Cl4 C64 H64B 109.1
H64A C64 H64B 107.8

loop_
_geom_bond_atom_site_label_1
_geom_bond_atom_site_label_2
_geom_bond_distance
Pd1 Cl2 2.2836(8)
Pd1 Cl1 2.2796(8)
Pd1 N3 2.162(2)
Pd1 C1 1.963(2)
Cl3 C60 1.728(3)
N2 C13 1.384(3)
N2 C1 1.369(3)
N2 C26 1.450(3)
N1 C2 1.380(3)
N1 C1 1.363(3)
N1 C14 1.451(3)
N3 C59 1.330(4)
N3 C63 1.318(4)
C13 C2 1.350(3)
C13 C11 1.466(3)
C2 C3 1.461(3)
C12 C11 1.418(4)
C12 C7 1.391(3)
C12 C3 1.420(4)
C22 C23 1.509(5)
C22 C14 1.403(4)
C22 C21 1.395(4)
C29 C28 1.523(4)
C29 C30 1.382(5)
C29 C34 1.380(5)
C11 C10 1.359(4)
C28 H28 1.0000
C28 C27 1.510(5)
C28 C35 1.535(4)
C7 C6 1.412(4)
C7 C8 1.420(4)
C59 H59 0.9500
C59 C60 1.374(4)
C60 C61 1.355(5)
C3 C4 1.363(4)
C46 H46 1.0000
C46 C53 1.547(5)
C46 C47 1.518(5)
C46 C45 1.514(5)
C10 H10 0.9500
C10 C9 1.420(4)
C19 H19 0.9500
C19 C20 1.358(6)
C19 C15 1.395(5)
C6 H6 0.9500
C6 C5 1.362(5)
C8 H8 0.9500
C8 C9 1.361(5)
C9 H9 0.9500
C27 C41 1.399(5)
C27 C26 1.395(4)
C4 H4 0.9500
C4 C5 1.418(4)
C41 H41 0.9500
C41 C42 1.374(7)
C23 H23 1.0000
C23 C24 1.528(5)
C23 C25 1.536(4)
C30 H30 0.9500
C30 C31 1.391(5)
C53 C54 1.373(7)
C53 C58 1.377(7)
C24 H24A 0.9800
C24 H24B 0.9800
C24 H24C 0.9800
C34 H34 0.9500
C34 C33 1.397(5)
C20 H20 0.9500
C20 C21 1.364(6)
C47 C48 1.395(6)
C47 C52 1.381(6)
C48 H48 0.9500
C48 C49 1.380(7)
C42 C44 1.356(7)
C42 O1B 1.426(7)
C42 O1A 1.450(8)
C25 H25A 0.9800
C25 H25B 0.9800
C25 H25C 0.9800
C61 H61 0.9500
C61 C62 1.355(6)
C18 H18A 0.9800
C18 H18B 0.9800
C18 H18C 0.9800
C18 C16 1.540(5)
C62 H62 0.9500
C62 C63 1.374(5)
C52 H52 0.9500
C52 C51 1.405(8)
C32 H32 0.9500
C32 C33 1.379(7)
C32 C31 1.347(7)
C33 H33 0.9500
C37 H37 0.9500
C37 C38 1.354(6)
C37 C36 1.399(5)
C17 H17A 0.9800
C17 H17B 0.9800
C17 H17C 0.9800
C17 C16 1.531(5)
C54 H54 0.9500
C54 C55 1.404(7)
C50 H50 0.9500
C50 C49 1.338(8)
C50 C51 1.369(9)
C49 H49 0.9500
C58 H58 0.9500
C58 C57 1.406(7)
C51 H51 0.9500
C38 H38 0.9500
C38 C39 1.345(8)
C55 H55 0.9500
C55 C56 1.336(11)
C31 H31 0.9500
C39 H39 0.9500
C39 C40 1.397(6)
C26 C45 1.394(5)
C5 H5 0.9500
C57 H57 0.9500
C57 C56 1.332(12)
C56 H56 0.9500
C45 C44 1.399(5)
C15 C14 1.395(4)
C15 C16 1.511(5)
C44 H44 0.9500
C35 C40 1.377(5)
C35 C36 1.370(5)
C40 H40 0.9500
C36 H36 0.9500
C63 H63 0.9500
C21 H21 0.9500
C16 H16 1.0000
Cl5 C64 1.722(10)
O1B C43B 1.388(13)
C43B H43A 0.9800
C43B H43B 0.9800
C43B H43C 0.9800
C43A H43D 0.9800
C43A H43E 0.9800
C43A H43F 0.9800
C43A O1A 1.399(14)
Cl4 C64 1.698(10)
C64 H64A 0.9900
C64 H64B 0.9900

loop_
_geom_torsion_atom_site_label_1
_geom_torsion_atom_site_label_2
_geom_torsion_atom_site_label_3
_geom_torsion_atom_site_label_4
_geom_torsion
Pd1 N3 C59 C60 178.5(2)
Pd1 N3 C63 C62 -178.2(4)
Cl2 Pd1 N3 C59 3.5(2)
Cl2 Pd1 N3 C63 -177.3(3)
Cl2 Pd1 C1 N2 -82.6(2)
Cl2 Pd1 C1 N1 99.6(2)
Cl1 Pd1 N3 C59 -177.1(2)
Cl1 Pd1 N3 C63 2.1(3)
Cl1 Pd1 C1 N2 98.0(2)
Cl1 Pd1 C1 N1 -79.8(2)
Cl3 C60 C61 C62 -179.1(4)
N2 C13 C2 N1 1.8(3)
N2 C13 C2 C3 -176.3(2)
N2 C13 C11 C12 176.0(3)
N2 C13 C11 C10 -3.4(6)
N2 C26 C45 C46 -0.4(4)
N2 C26 C45 C44 176.8(3)
N1 C2 C3 C12 -178.8(3)
N1 C2 C3 C4 -0.8(6)
N3 Pd1 C1 N2 91(5)
N3 Pd1 C1 N1 -87(5)
N3 C59 C60 Cl3 179.3(3)
N3 C59 C60 C61 0.2(5)
C13 N2 C1 Pd1 -177.76(17)
C13 N2 C1 N1 0.4(3)
C13 N2 C26 C27 92.5(3)
C13 N2 C26 C45 -83.3(3)
C13 C2 C3 C12 -1.8(3)
C13 C2 C3 C4 176.3(3)
C13 C11 C10 C9 179.0(3)
C2 N1 C1 Pd1 178.95(17)
C2 N1 C1 N2 0.7(3)
C2 N1 C14 C22 92.0(3)
C2 N1 C14 C15 -84.7(3)
C2 C13 C11 C12 -1.9(3)
C2 C13 C11 C10 178.6(3)
C2 C3 C4 C5 -178.3(3)
C12 C11 C10 C9 -0.3(4)
C12 C7 C6 C5 0.7(4)
C12 C7 C8 C9 0.8(4)
C12 C3 C4 C5 -0.4(4)
C29 C28 C27 C41 97.2(3)
C29 C28 C27 C26 -80.9(3)
C29 C28 C35 C40 171.7(5)
C29 C28 C35 C36 -5.3(6)
C29 C30 C31 C32 -0.3(6)
C29 C34 C33 C32 -1.0(6)
C11 C13 C2 N1 -179.5(2)
C11 C13 C2 C3 2.4(3)
C11 C12 C7 C6 177.8(3)
C11 C12 C7 C8 -1.8(4)
C11 C12 C3 C2 0.5(3)
C11 C12 C3 C4 -178.0(2)
C11 C10 C9 C8 -0.5(5)
C28 C29 C30 C31 178.7(3)
C28 C29 C34 C33 -178.0(3)
C28 C27 C41 C42 -177.7(3)
C28 C27 C26 N2 0.8(4)
C28 C27 C26 C45 176.4(3)
C28 C35 C40 C39 -175.5(6)
C28 C35 C36 C37 175.5(5)
C7 C12 C11 C13 -178.0(2)
C7 C12 C11 C10 1.6(4)
C7 C12 C3 C2 179.3(2)
C7 C12 C3 C4 0.8(4)
C7 C6 C5 C4 -0.4(5)
C7 C8 C9 C10 0.3(5)
C59 N3 C63 C62 1.0(7)
C59 C60 C61 C62 0.1(6)
C60 C61 C62 C63 0.2(8)
C3 C12 C11 C13 0.8(3)
C3 C12 C11 C10 -179.6(2)
C3 C12 C7 C6 -0.9(4)
C3 C12 C7 C8 179.5(3)
C3 C4 C5 C6 0.3(5)
C46 C53 C54 C55 -174.1(4)
C46 C53 C58 C57 174.8(5)
C46 C47 C48 C49 179.9(4)
C46 C47 C52 C51 179.5(4)
C46 C45 C44 C42 178.0(3)
C19 C20 C21 C22 1.9(7)
C19 C15 C14 N1 -179.4(3)
C19 C15 C14 C22 4.1(4)
C19 C15 C16 C18 42.2(5)
C19 C15 C16 C17 -80.4(4)
C6 C7 C8 C9 -178.7(3)
C8 C7 C6 C5 -179.8(3)
C27 C28 C35 C40 -59.9(6)
C27 C28 C35 C36 123.1(5)
C27 C41 C42 C44 1.4(6)
C27 C41 C42 O1B 178.9(5)
C27 C41 C42 O1A -177.5(4)
C27 C26 C45 C46 -176.0(3)
C27 C26 C45 C44 1.2(4)
C41 C27 C26 N2 -177.3(2)
C41 C27 C26 C45 -1.7(4)
C41 C42 C44 C45 -2.0(6)
C41 C42 O1B C43B 10.7(9)
C41 C42 O1A C43A 175.2(6)
C23 C22 C14 N1 -3.5(4)
C23 C22 C14 C15 173.0(3)
C23 C22 C21 C20 -176.2(3)
C30 C29 C28 C27 128.4(3)
C30 C29 C28 C35 -102.1(4)
C30 C29 C34 C33 1.1(5)
C53 C46 C47 C48 -78.2(5)
C53 C46 C47 C52 100.9(4)
C53 C46 C45 C26 -145.5(3)
C53 C46 C45 C44 37.4(4)
C53 C54 C55 C56 -1.1(9)
C53 C58 C57 C56 -0.6(10)
C34 C29 C28 C27 -52.5(4)
C34 C29 C28 C35 77.0(5)
C34 C29 C30 C31 -0.4(5)
C20 C19 C15 C14 -1.2(5)
C20 C19 C15 C16 175.4(4)
C47 C46 C53 C54 -23.9(5)
C47 C46 C53 C58 161.7(4)
C47 C46 C45 C26 86.9(4)
C47 C46 C45 C44 -90.2(4)
C47 C48 C49 C50 0.3(7)
C47 C52 C51 C50 0.9(7)
C48 C47 C52 C51 -1.3(6)
C61 C62 C63 N3 -0.8(9)
C52 C47 C48 C49 0.8(6)
C33 C32 C31 C30 0.4(7)
C1 Pd1 N3 C59 -170(5)
C1 Pd1 N3 C63 9(5)
C1 N2 C13 C2 -1.4(3)
C1 N2 C13 C11 -179.3(3)
C1 N2 C26 C27 -90.0(3)
C1 N2 C26 C45 94.2(3)
C1 N1 C2 C13 -1.6(3)
C1 N1 C2 C3 175.5(3)
C1 N1 C14 C22 -84.5(3)
C1 N1 C14 C15 98.9(3)
C37 C38 C39 C40 1.7(12)
C54 C53 C58 C57 0.3(8)
C54 C55 C56 C57 0.8(12)
C49 C50 C51 C52 0.2(8)
C58 C53 C54 C55 0.5(7)
C58 C57 C56 C55 0.0(12)
C51 C50 C49 C48 -0.8(8)
C38 C37 C36 C35 1.5(8)
C38 C39 C40 C35 -1.8(12)
C31 C32 C33 C34 0.3(7)
C26 N2 C13 C2 176.5(2)
C26 N2 C13 C11 -1.4(5)
C26 N2 C1 Pd1 4.4(4)
C26 N2 C1 N1 -177.5(2)
C26 C27 C41 C42 0.4(5)
C26 C45 C44 C42 0.7(5)
C45 C46 C53 C54 -150.9(4)
C45 C46 C53 C58 34.6(5)
C45 C46 C47 C48 50.9(4)
C45 C46 C47 C52 -130.0(4)
C15 C19 C20 C21 -1.7(7)
C44 C42 O1B C43B -171.5(5)
C44 C42 O1A C43A -3.1(10)
C35 C28 C27 C41 -31.9(4)
C35 C28 C27 C26 150.1(3)
C40 C35 C36 C37 -1.5(8)
C14 N1 C2 C13 -178.6(2)
C14 N1 C2 C3 -1.5(5)
C14 N1 C1 Pd1 -4.1(3)
C14 N1 C1 N2 177.7(2)
C14 C22 C23 C24 -94.0(3)
C14 C22 C23 C25 143.3(3)
C14 C22 C21 C20 0.9(5)
C14 C15 C16 C18 -141.5(3)
C14 C15 C16 C17 96.0(4)
C36 C37 C38 C39 -1.5(10)
C36 C35 C40 C39 1.7(9)
C63 N3 C59 C60 -0.7(5)
C21 C22 C23 C24 82.8(4)
C21 C22 C23 C25 -39.9(4)
C21 C22 C14 N1 179.5(3)
C21 C22 C14 C15 -4.0(4)
C16 C15 C14 N1 4.1(4)
C16 C15 C14 C22 -172.3(3)
O1B C42 C44 C45 179.7(4)
O1B C42 O1A C43A -8.4(6)
O1A C42 C44 C45 176.1(6)
O1A C42 O1B C43B 5.4(6)
